data_7208160
loop_
_publ_author_name
'Gong, Yun'
'Wu, Tao'
'Lin, Jianhua'
'Wang, Baoshan'

_publ_section_title
;
 Metal--organic frameworks built from achiral
 cyclohex-1-ene-1,2-dicarboxylate: syntheses, structures and
 photoluminescence properties
;
_journal_issue 17
_journal_name_full CrystEngComm
_journal_page_first 5649
_journal_paper_doi 10.1039/c2ce06415d
_journal_volume 14
_journal_year 2012
_chemical_formula_sum 'C40 H42 Cd2 N4 O13'
_chemical_formula_weight 1011.50
_chemical_name_systematic
;
?
;
_space_group_IT_number 14
_symmetry_cell_setting monoclinic
_symmetry_space_group_name_Hall '-P 2yn'
_symmetry_space_group_name_H-M 'P 1 21/n 1'
_atom_sites_solution_hydrogens geom
_atom_sites_solution_primary direct
_atom_sites_solution_secondary difmap
_audit_creation_method 'CrysAlis RED(Oxford Diffraction 2007)'
_cell_angle_alpha 90.00
_cell_angle_beta 107.844(4)
_cell_angle_gamma 90.00
_cell_formula_units_Z 2
_cell_length_a 12.1516(5)
_cell_length_b 10.0138(3)
_cell_length_c 17.5544(5)
_cell_measurement_reflns_used 6123
_cell_measurement_temperature 293(2)
_cell_measurement_theta_max 28.8630
_cell_measurement_theta_min 2.4328
_cell_volume 2033.33(13)
_computing_cell_refinement 'CrysAlis RED(Oxford Diffraction, 2009)'
_computing_data_collection 'CrysAlis CCD(Oxford Diffraction, 2009)'
_computing_data_reduction 'CrysAlis RED(Oxford Diffraction, 2009)'
_computing_molecular_graphics 'SHELXTL (Sheldrick, 2008)'
_computing_publication_material 'publCIF (Westrip, 2010)'
_computing_structure_refinement 'SHELXTL (Sheldrick, 2008)'
_computing_structure_solution 'SHELXTL (Sheldrick, 2008)'
_diffrn_ambient_temperature 293(2)
_diffrn_measured_fraction_theta_full 0.948
_diffrn_measured_fraction_theta_max 0.948
_diffrn_measurement_device_type 'Oxford Diffraction Xcalibur/Sapphire3'
_diffrn_measurement_method '\w scans'
_diffrn_radiation_monochromator graphite
_diffrn_radiation_source 'Enhance (Mo) X-ray Source'
_diffrn_radiation_type MoK\a
_diffrn_radiation_wavelength 0.71073
_diffrn_reflns_av_R_equivalents 0.0222
_diffrn_reflns_av_sigmaI/netI 0.0253
_diffrn_reflns_limit_h_max 13
_diffrn_reflns_limit_h_min -14
_diffrn_reflns_limit_k_max 10
_diffrn_reflns_limit_k_min -11
_diffrn_reflns_limit_l_max 20
_diffrn_reflns_limit_l_min -20
_diffrn_reflns_number 8134
_diffrn_reflns_theta_full 24.50
_diffrn_reflns_theta_max 24.50
_diffrn_reflns_theta_min 2.44
_exptl_absorpt_coefficient_mu 1.115
_exptl_absorpt_correction_T_max 1.00000
_exptl_absorpt_correction_T_min 0.60697
_exptl_absorpt_correction_type multi-scan
_exptl_absorpt_process_details 'CrysAlis RED(Oxford Diffraction 2009)'
_exptl_crystal_colour colorless
_exptl_crystal_density_diffrn 1.636
_exptl_crystal_density_method 'not measured'
_exptl_crystal_description block
_exptl_crystal_F_000 1000
_exptl_crystal_size_max 0.30
_exptl_crystal_size_mid 0.25
_exptl_crystal_size_min 0.21
_refine_diff_density_max 0.518
_refine_diff_density_min -0.290
_refine_diff_density_rms 0.066
_refine_ls_extinction_method none
_refine_ls_goodness_of_fit_ref 1.064
_refine_ls_hydrogen_treatment constr
_refine_ls_matrix_type full
_refine_ls_number_parameters 271
_refine_ls_number_reflns 3217
_refine_ls_number_restraints 0
_refine_ls_restrained_S_all 1.064
_refine_ls_R_factor_all 0.0307
_refine_ls_R_factor_gt 0.0242
_refine_ls_shift/su_max 0.000
_refine_ls_shift/su_mean 0.000
_refine_ls_structure_factor_coef Fsqd
_refine_ls_weighting_details 'calc w=1/[\s^2^(Fo^2^)+(0.0417P)^2^+0.1605P] where P=(Fo^2^+2Fc^2^)/3'
_refine_ls_weighting_scheme calc
_refine_ls_wR_factor_gt 0.0662
_refine_ls_wR_factor_ref 0.0680
_reflns_number_gt 2738
_reflns_number_total 3217
_reflns_threshold_expression >2sigma(I)
_cod_data_source_file c2ce06415d.txt
_cod_data_source_block 1116-8
_cod_depositor_comments
;
The following automatic conversions were performed:

'_symmetry_cell_setting' value 'Monoclinic' changed to 'monoclinic'
according to /home/saulius/struct/CIF-dictionaries/cif_core.dic
dictionary named 'cif_core.dic' version 2.4.1 from 2010-06-29.

Automatic conversion script
Id: cif_fix_values 1891 2012-01-12 08:04:46Z andrius 
;
_cod_original_cell_volume 2033.33(12)
_cod_original_sg_symbol_H-M P2(1)/n
_cod_database_code 7208160

loop_
_symmetry_equiv_pos_as_xyz
'x, y, z'
'-x+1/2, y+1/2, -z+1/2'
'-x, -y, -z'
'x-1/2, -y-1/2, z-1/2'

loop_
_atom_site_label
_atom_site_type_symbol
_atom_site_fract_x
_atom_site_fract_y
_atom_site_fract_z
_atom_site_U_iso_or_equiv
_atom_site_adp_type
_atom_site_occupancy
_atom_site_symmetry_multiplicity
_atom_site_calc_flag
_atom_site_refinement_flags
Cd1 Cd 0.207278(18) 0.06282(2) 0.124668(11) 0.02715(9) Uani 1 1 d .
N1 N 0.3456(2) 0.2323(2) 0.13458(13) 0.0323(6) Uani 1 1 d .
N2 N 0.2709(2) 0.0574(2) 0.01076(14) 0.0354(6) Uani 1 1 d .
O1 O 0.30210(18) 0.0069(2) 0.25364(11) 0.0359(5) Uani 1 1 d .
O2 O 0.4169(2) -0.0802(2) 0.19106(12) 0.0488(6) Uani 1 1 d .
O3 O 0.38497(18) -0.2783(2) 0.31693(11) 0.0371(5) Uani 1 1 d .
O4 O 0.46296(18) -0.3119(2) 0.44532(11) 0.0384(5) Uani 1 1 d .
O5 O 0.1090(2) -0.1322(2) 0.09680(12) 0.0425(6) Uani 1 1 d .
O6 O 0.2687(2) 0.6781(2) 0.14624(12) 0.0515(6) Uani 1 1 d .
O7 O 0.6216(8) 0.7220(9) 0.2447(4) 0.137(3) Uani 0.50 1 d P
C1 C 0.4978(3) -0.0300(3) 0.32890(16) 0.0287(7) Uani 1 1 d .
C2 C 0.5235(2) -0.1191(3) 0.38864(16) 0.0276(6) Uani 1 1 d .
C3 C 0.6200(3) -0.0985(3) 0.46541(18) 0.0405(8) Uani 1 1 d .
H3A H 0.6786 -0.1662 0.4694 0.049 Uiso 1 1 calc R
H3B H 0.5898 -0.1109 0.5101 0.049 Uiso 1 1 calc R
C4 C 0.6760(3) 0.0374(3) 0.4725(2) 0.0523(10) Uani 1 1 d .
H4A H 0.6307 0.1010 0.4920 0.063 Uiso 1 1 calc R
H4B H 0.7526 0.0332 0.5112 0.063 Uiso 1 1 calc R
C5 C 0.6857(3) 0.0849(4) 0.3935(2) 0.0573(11) Uani 1 1 d .
H5A H 0.7339 0.0235 0.3751 0.069 Uiso 1 1 calc R
H5B H 0.7225 0.1719 0.4004 0.069 Uiso 1 1 calc R
C6 C 0.5677(3) 0.0943(3) 0.3310(2) 0.0409(8) Uani 1 1 d .
H6A H 0.5263 0.1704 0.3429 0.049 Uiso 1 1 calc R
H6B H 0.5774 0.1085 0.2788 0.049 Uiso 1 1 calc R
C7 C 0.3978(3) -0.0401(3) 0.25304(17) 0.0308(7) Uani 1 1 d .
C8 C 0.4534(2) -0.2432(3) 0.38268(15) 0.0278(7) Uani 1 1 d .
C9 C 0.3771(3) 0.3211(3) 0.19318(18) 0.0412(8) Uani 1 1 d .
H9 H 0.3395 0.3209 0.2320 0.049 Uiso 1 1 calc R
C10 C 0.4638(3) 0.4142(4) 0.1993(2) 0.0545(10) Uani 1 1 d .
H10 H 0.4828 0.4763 0.2407 0.065 Uiso 1 1 calc R
C11 C 0.5200(4) 0.4129(4) 0.1439(2) 0.0569(10) Uani 1 1 d .
H11 H 0.5796 0.4734 0.1478 0.068 Uiso 1 1 calc R
C12 C 0.4897(3) 0.3211(4) 0.0802(2) 0.0452(8) Uani 1 1 d .
C13 C 0.5422(3) 0.3152(4) 0.0182(2) 0.0586(10) Uani 1 1 d .
H13 H 0.6016 0.3744 0.0194 0.070 Uiso 1 1 calc R
C14 C 0.5091(3) 0.2278(4) -0.0415(2) 0.0602(11) Uani 1 1 d .
H14 H 0.5471 0.2254 -0.0801 0.072 Uiso 1 1 calc R
C15 C 0.4154(3) 0.1370(4) -0.04713(19) 0.0458(9) Uani 1 1 d .
C16 C 0.3731(4) 0.0474(4) -0.1111(2) 0.0612(11) Uani 1 1 d .
H16 H 0.4079 0.0421 -0.1513 0.073 Uiso 1 1 calc R
C17 C 0.2812(4) -0.0313(5) -0.1136(2) 0.0655(12) Uani 1 1 d .
H17 H 0.2511 -0.0892 -0.1564 0.079 Uiso 1 1 calc R
C18 C 0.2320(4) -0.0245(4) -0.05121(19) 0.0508(9) Uani 1 1 d .
H18 H 0.1695 -0.0795 -0.0533 0.061 Uiso 1 1 calc R
C19 C 0.3616(3) 0.1383(3) 0.01311(17) 0.0339(7) Uani 1 1 d .
C20 C 0.4001(3) 0.2318(3) 0.07861(17) 0.0322(7) Uani 1 1 d .

loop_
_atom_site_aniso_label
_atom_site_aniso_U_11
_atom_site_aniso_U_22
_atom_site_aniso_U_33
_atom_site_aniso_U_23
_atom_site_aniso_U_13
_atom_site_aniso_U_12
Cd1 0.02621(15) 0.02761(14) 0.02700(13) 0.00239(8) 0.00725(10) 0.00216(10)
N1 0.0307(15) 0.0300(14) 0.0353(12) 0.0050(10) 0.0087(12) 0.0049(11)
N2 0.0354(16) 0.0374(16) 0.0342(13) 0.0046(11) 0.0120(12) 0.0048(12)
O1 0.0259(12) 0.0379(12) 0.0378(11) 0.0090(9) 0.0008(10) 0.0044(10)
O2 0.0516(16) 0.0662(17) 0.0319(11) -0.0062(10) 0.0174(11) -0.0114(12)
O3 0.0361(13) 0.0394(13) 0.0295(10) -0.0019(9) 0.0006(10) -0.0144(10)
O4 0.0371(13) 0.0367(12) 0.0330(10) 0.0095(9) -0.0015(10) -0.0062(10)
O5 0.0481(15) 0.0335(13) 0.0393(11) -0.0022(9) 0.0033(11) -0.0097(11)
O6 0.0622(17) 0.0450(15) 0.0361(11) -0.0008(10) -0.0017(11) 0.0027(13)
O7 0.163(9) 0.139(8) 0.106(5) 0.021(5) 0.038(6) 0.076(7)
C1 0.0229(17) 0.0313(17) 0.0314(14) -0.0029(12) 0.0077(14) -0.0016(13)
C2 0.0225(17) 0.0272(15) 0.0303(14) -0.0024(12) 0.0039(13) -0.0003(13)
C3 0.029(2) 0.0394(19) 0.0402(17) 0.0013(14) -0.0090(16) -0.0042(15)
C4 0.041(2) 0.047(2) 0.054(2) -0.0041(16) -0.0072(18) -0.0117(17)
C5 0.041(2) 0.054(2) 0.068(2) 0.0019(18) 0.004(2) -0.0211(18)
C6 0.038(2) 0.0317(18) 0.0494(18) 0.0020(14) 0.0082(17) -0.0085(15)
C7 0.0317(19) 0.0280(17) 0.0303(15) 0.0054(12) 0.0060(14) -0.0060(14)
C8 0.0200(16) 0.0300(16) 0.0312(15) -0.0008(12) 0.0045(14) 0.0030(13)
C9 0.041(2) 0.0380(19) 0.0471(17) -0.0030(15) 0.0162(16) -0.0004(16)
C10 0.049(2) 0.046(2) 0.065(2) -0.0069(17) 0.012(2) -0.0080(18)
C11 0.046(2) 0.047(2) 0.079(3) 0.0002(19) 0.021(2) -0.0161(18)
C12 0.0321(19) 0.043(2) 0.063(2) 0.0097(17) 0.0179(17) 0.0030(16)
C13 0.040(2) 0.066(3) 0.077(3) 0.013(2) 0.028(2) -0.005(2)
C14 0.046(2) 0.081(3) 0.066(2) 0.013(2) 0.036(2) 0.006(2)
C15 0.042(2) 0.054(2) 0.0463(18) 0.0093(16) 0.0206(17) 0.0155(18)
C16 0.069(3) 0.076(3) 0.050(2) -0.0026(18) 0.034(2) 0.010(2)
C17 0.080(3) 0.071(3) 0.048(2) -0.0153(18) 0.025(2) -0.001(2)
C18 0.060(3) 0.050(2) 0.0446(19) -0.0043(16) 0.0207(18) -0.0027(19)
C19 0.0314(18) 0.0342(18) 0.0374(15) 0.0121(13) 0.0123(14) 0.0134(15)
C20 0.0256(17) 0.0330(17) 0.0391(15) 0.0124(13) 0.0115(14) 0.0087(13)

loop_
_atom_type_symbol
_atom_type_description
_atom_type_scat_dispersion_real
_atom_type_scat_dispersion_imag
_atom_type_scat_source
C C 0.0033 0.0016 'International Tables Vol C Tables 4.2.6.8 and 6.1.1.4'
H H 0.0000 0.0000 'International Tables Vol C Tables 4.2.6.8 and 6.1.1.4'
N N 0.0061 0.0033 'International Tables Vol C Tables 4.2.6.8 and 6.1.1.4'
O O 0.0106 0.0060 'International Tables Vol C Tables 4.2.6.8 and 6.1.1.4'
Cd Cd -0.8075 1.2024 'International Tables Vol C Tables 4.2.6.8 and 6.1.1.4'

loop_
_geom_angle_atom_site_label_1
_geom_angle_atom_site_label_2
_geom_angle_atom_site_label_3
_geom_angle
_geom_angle_site_symmetry_1
_geom_angle_site_symmetry_3
O5 Cd1 O1 94.34(8) . .
O5 Cd1 O3 112.78(8) . 2
O1 Cd1 O3 84.05(7) . 2
O5 Cd1 N2 94.88(9) . .
O1 Cd1 N2 129.92(8) . .
O3 Cd1 N2 135.19(8) 2 .
O5 Cd1 N1 162.63(9) . .
O1 Cd1 N1 88.37(8) . .
O3 Cd1 N1 84.55(8) 2 .
N2 Cd1 N1 70.57(8) . .
O5 Cd1 O4 91.45(7) . 2
O1 Cd1 O4 136.89(7) . 2
O3 Cd1 O4 54.64(6) 2 2
N2 Cd1 O4 91.90(8) . 2
N1 Cd1 O4 98.28(8) . 2
O5 Cd1 C8 106.36(9) . 2
O1 Cd1 C8 111.05(8) . 2
O3 Cd1 C8 27.18(6) 2 2
N2 Cd1 C8 113.12(8) . 2
N1 Cd1 C8 88.53(9) . 2
O4 Cd1 C8 27.78(7) 2 2
O3 C8 O4 120.3(3) . .
O3 C8 C2 120.2(2) . .
O4 C8 C2 119.4(2) . .
O3 C8 Cd1 59.43(14) . 2_545
O4 C8 Cd1 61.97(15) . 2_545
C2 C8 Cd1 168.8(2) . 2_545
C18 N2 C19 118.4(3) . .
C18 N2 Cd1 125.6(2) . .
C19 N2 Cd1 115.76(19) . .
C8 O4 Cd1 90.24(16) . 2_545
C7 O1 Cd1 105.76(17) . .
C9 N1 C20 118.7(3) . .
C9 N1 Cd1 124.8(2) . .
C20 N1 Cd1 116.34(19) . .
C8 O3 Cd1 93.39(16) . 2_545
O2 C7 O1 123.2(3) . .
O2 C7 C1 118.5(3) . .
O1 C7 C1 117.7(3) . .
C2 C1 C6 122.6(3) . .
C2 C1 C7 125.4(3) . .
C6 C1 C7 112.0(2) . .
C1 C2 C8 120.6(3) . .
C1 C2 C3 122.8(3) . .
C8 C2 C3 116.6(2) . .
C11 C10 C9 118.5(3) . .
C11 C10 H10 120.7 . .
C9 C10 H10 120.7 . .
N2 C19 C15 122.2(3) . .
N2 C19 C20 118.2(3) . .
C15 C19 C20 119.6(3) . .
C2 C3 C4 113.9(3) . .
C2 C3 H3A 108.8 . .
C4 C3 H3A 108.8 . .
C2 C3 H3B 108.8 . .
C4 C3 H3B 108.8 . .
H3A C3 H3B 107.7 . .
C1 C6 C5 111.6(3) . .
C1 C6 H6A 109.3 . .
C5 C6 H6A 109.3 . .
C1 C6 H6B 109.3 . .
C5 C6 H6B 109.3 . .
H6A C6 H6B 108.0 . .
C19 C15 C16 117.8(3) . .
C19 C15 C14 119.0(3) . .
C16 C15 C14 123.1(3) . .
N1 C9 C10 123.0(3) . .
N1 C9 H9 118.5 . .
C10 C9 H9 118.5 . .
N1 C20 C12 122.5(3) . .
N1 C20 C19 118.2(3) . .
C12 C20 C19 119.3(3) . .
C20 C12 C11 116.5(3) . .
C20 C12 C13 119.1(3) . .
C11 C12 C13 124.5(3) . .
C10 C11 C12 120.8(3) . .
C10 C11 H11 119.6 . .
C12 C11 H11 119.6 . .
C17 C16 C15 119.6(3) . .
C17 C16 H16 120.2 . .
C15 C16 H16 120.2 . .
C5 C4 C3 111.7(3) . .
C5 C4 H4A 109.3 . .
C3 C4 H4A 109.3 . .
C5 C4 H4B 109.3 . .
C3 C4 H4B 109.3 . .
H4A C4 H4B 107.9 . .
C14 C13 C12 122.2(4) . .
C14 C13 H13 118.9 . .
C12 C13 H13 118.9 . .
C16 C17 C18 119.3(4) . .
C16 C17 H17 120.3 . .
C18 C17 H17 120.3 . .
C13 C14 C15 120.8(3) . .
C13 C14 H14 119.6 . .
C15 C14 H14 119.6 . .
N2 C18 C17 122.7(4) . .
N2 C18 H18 118.6 . .
C17 C18 H18 118.6 . .
C4 C5 C6 111.2(3) . .
C4 C5 H5A 109.4 . .
C6 C5 H5A 109.4 . .
C4 C5 H5B 109.4 . .
C6 C5 H5B 109.4 . .
H5A C5 H5B 108.0 . .

loop_
_geom_bond_atom_site_label_1
_geom_bond_atom_site_label_2
_geom_bond_distance
_geom_bond_site_symmetry_2
Cd1 O5 2.263(2) .
Cd1 O1 2.2733(19) .
Cd1 O3 2.354(2) 2
Cd1 N2 2.355(2) .
Cd1 N1 2.357(2) .
Cd1 O4 2.409(2) 2
Cd1 C8 2.729(3) 2
C8 O3 1.249(3) .
C8 O4 1.272(3) .
C8 C2 1.492(4) .
C8 Cd1 2.729(3) 2_545
O2 C7 1.247(4) .
N2 C18 1.328(4) .
N2 C19 1.358(4) .
O4 Cd1 2.409(2) 2_545
O1 C7 1.257(4) .
N1 C9 1.324(4) .
N1 C20 1.343(4) .
O3 Cd1 2.354(2) 2_545
C7 C1 1.506(4) .
C1 C2 1.338(4) .
C1 C6 1.501(4) .
C2 C3 1.505(4) .
C10 C11 1.349(5) .
C10 C9 1.386(5) .
C10 H10 0.9300 .
C19 C15 1.403(4) .
C19 C20 1.445(4) .
C3 C4 1.509(4) .
C3 H3A 0.9700 .
C3 H3B 0.9700 .
C6 C5 1.518(5) .
C6 H6A 0.9700 .
C6 H6B 0.9700 .
C15 C16 1.406(5) .
C15 C14 1.437(5) .
C9 H9 0.9300 .
C20 C12 1.402(4) .
C12 C11 1.406(5) .
C12 C13 1.422(5) .
C11 H11 0.9300 .
C16 C17 1.356(6) .
C16 H16 0.9300 .
C4 C5 1.505(5) .
C4 H4A 0.9700 .
C4 H4B 0.9700 .
C13 C14 1.329(5) .
C13 H13 0.9300 .
C17 C18 1.401(5) .
C17 H17 0.9300 .
C14 H14 0.9300 .
C18 H18 0.9300 .
C5 H5A 0.9700 .
C5 H5B 0.9700 .
